data_4102268
loop_
_publ_author_name
'J. Krzystek'
'Dale C. Swenson'
'S. A. Zvyagin'
'Dmitry Smirnov'
'Andrew Ozarowski'
'Joshua Telser'

_publ_section_title
;
 Cobalt(II) "Scorpionate" Complexes as Models for Cobalt-Substituted Zinc
 Enzymes: Electronic Structure Investigation by High-Frequency and -Field
 Electron Paramagnetic Resonance Spectroscopy
;
_journal_name_full 'Journal of the American Chemical Society'
_journal_page_first 5241
_journal_page_last 5253
_journal_paper_doi 10.1021/ja910766w
_journal_volume 132
_journal_year 2010
_chemical_formula_moiety 'C22 H34 B Co N7 O'
_chemical_formula_sum 'C22 H34 B Co N7 O'
_chemical_formula_weight 482.30
_chemical_name_systematic
; 
 ? 
;
_space_group_IT_number 14
_symmetry_cell_setting monoclinic
_symmetry_space_group_name_Hall '-P 2yn'
_symmetry_space_group_name_H-M 'P 1 21/n 1'
_atom_sites_solution_hydrogens geom
_atom_sites_solution_primary direct
_atom_sites_solution_secondary difmap
_audit_creation_method SHELXL-97
_cell_angle_alpha 90.00
_cell_angle_beta 91.405(5)
_cell_angle_gamma 90.00
_cell_formula_units_Z 4
_cell_length_a 10.0557(10)
_cell_length_b 16.0979(16)
_cell_length_c 15.8729(16)
_cell_measurement_reflns_used 10999
_cell_measurement_temperature 90(2)
_cell_measurement_theta_max 27.5
_cell_measurement_theta_min 1.0
_cell_volume 2568.7(4)
_computing_cell_refinement 'HKL Scalepack (Otwinowski & Minor, 1997)'
_computing_data_collection 'Collect (Nonius BV, 1997)'
_computing_data_reduction 'HKL Denzo, Scalepack (Otwinowski & Minor, 1997'
_computing_molecular_graphics 'SHELXTL v6.1 (Sheldrick, 1997)'
_computing_publication_material 'SHELXTL v6.1 (Sheldrick, 1997)'
_computing_structure_refinement 'SHELXTL v6.1 (Sheldrick, 1997)'
_computing_structure_solution 'SHELXTL v6.1 (Sheldrick, 1997)'
_diffrn_ambient_temperature 90(2)
_diffrn_detector_area_resol_mean 9
_diffrn_measured_fraction_theta_full 0.997
_diffrn_measured_fraction_theta_max 0.997
_diffrn_measurement_device_type 'Nonius KappaCCD'
_diffrn_measurement_method 'CCD phi and omega scans'
_diffrn_radiation_monochromator graphite
_diffrn_radiation_source 'fine-focus sealed tube'
_diffrn_radiation_type MoK\a
_diffrn_radiation_wavelength 0.71073
_diffrn_reflns_av_R_equivalents 0.0988
_diffrn_reflns_av_sigmaI/netI 0.0912
_diffrn_reflns_limit_h_max 13
_diffrn_reflns_limit_h_min -13
_diffrn_reflns_limit_k_max 20
_diffrn_reflns_limit_k_min -20
_diffrn_reflns_limit_l_max 20
_diffrn_reflns_limit_l_min -20
_diffrn_reflns_number 41469
_diffrn_reflns_theta_full 27.48
_diffrn_reflns_theta_max 27.5
_diffrn_reflns_theta_min 3.3
_diffrn_standards_number 0
_exptl_absorpt_coefficient_mu 0.695
_exptl_absorpt_correction_T_max 0.9862
_exptl_absorpt_correction_T_min 0.8622
_exptl_absorpt_correction_type multi-scan
_exptl_absorpt_process_details 'HKL Scalepack (Otwinowski & Minor, 1997)'
_exptl_crystal_colour blue
_exptl_crystal_density_diffrn 1.247
_exptl_crystal_density_method 'not measured'
_exptl_crystal_description plate
_exptl_crystal_F_000 1020
_exptl_crystal_size_max 0.22
_exptl_crystal_size_mid 0.20
_exptl_crystal_size_min 0.02
_refine_diff_density_max 0.282
_refine_diff_density_min -0.280
_refine_diff_density_rms 0.061
_refine_ls_extinction_method none
_refine_ls_goodness_of_fit_ref 1.014
_refine_ls_hydrogen_treatment constr
_refine_ls_matrix_type full
_refine_ls_number_parameters 289
_refine_ls_number_reflns 5874
_refine_ls_number_restraints 0
_refine_ls_restrained_S_all 1.014
_refine_ls_R_factor_all 0.1036
_refine_ls_R_factor_gt 0.0478
_refine_ls_shift/su_max 0.002
_refine_ls_shift/su_mean 0.000
_refine_ls_structure_factor_coef Fsqd
_refine_ls_weighting_details 'calc w=1/[\s^2^(Fo^2^)+(0.0373P)^2^+0.2747P] where P=(Fo^2^+2Fc^2^)/3'
_refine_ls_weighting_scheme calc
_refine_ls_wR_factor_gt 0.0852
_refine_ls_wR_factor_ref 0.0993
_reflns_number_gt 3610
_reflns_number_total 5874
_reflns_threshold_expression >2sigma(I)
_cod_data_source_file ja910766w_si_002_3.cif
_cod_data_source_block Tp(t-Bu)(H)CoNCO
_cod_database_code 4102268

loop_
_symmetry_equiv_pos_as_xyz
'x, y, z'
'-x+1/2, y+1/2, -z+1/2'
'-x, -y, -z'
'x-1/2, -y-1/2, z-1/2'

loop_
_atom_site_label
_atom_site_type_symbol
_atom_site_fract_x
_atom_site_fract_y
_atom_site_fract_z
_atom_site_U_iso_or_equiv
_atom_site_adp_type
_atom_site_occupancy
_atom_site_symmetry_multiplicity
_atom_site_calc_flag
_atom_site_refinement_flags
Co1 Co 0.22757(3) 0.20940(2) 0.26923(2) 0.02797(12) Uani 1 1 d .
N7 N 0.3553(2) 0.12440(14) 0.29223(14) 0.0409(6) Uani 1 1 d .
C1 C 0.4455(3) 0.09115(17) 0.32513(19) 0.0411(7) Uani 1 1 d .
O1 O 0.53763(18) 0.05678(13) 0.35876(16) 0.0713(7) Uani 1 1 d .
B1 B 0.0337(3) 0.34299(18) 0.23891(18) 0.0294(7) Uani 1 1 d .
H1 H -0.0330 0.3881 0.2285 0.035 Uiso 1 1 calc R
N1 N 0.22412(18) 0.27645(12) 0.16078(12) 0.0279(5) Uani 1 1 d .
N2 N 0.12663(18) 0.33643(12) 0.16325(12) 0.0290(5) Uani 1 1 d .
N3 N 0.21973(18) 0.31074(12) 0.34584(12) 0.0287(5) Uani 1 1 d .
N4 N 0.11916(18) 0.36351(12) 0.31851(12) 0.0279(5) Uani 1 1 d .
N5 N 0.02959(18) 0.18657(12) 0.26627(12) 0.0283(5) Uani 1 1 d .
N6 N -0.03873(18) 0.25955(12) 0.25172(12) 0.0291(5) Uani 1 1 d .
C2 C 0.2865(2) 0.28634(15) 0.08750(14) 0.0271(5) Uani 1 1 d .
C3 C 0.2297(2) 0.35215(16) 0.04329(16) 0.0325(6) Uani 1 1 d .
H3 H 0.2543 0.3723 -0.0104 0.039 Uiso 1 1 calc R
C4 C 0.1303(2) 0.38244(16) 0.09304(15) 0.0302(6) Uani 1 1 d .
H4 H 0.0739 0.4282 0.0798 0.036 Uiso 1 1 calc R
C5 C 0.3992(2) 0.22948(15) 0.06240(15) 0.0311(6) Uani 1 1 d .
C6 C 0.4504(3) 0.25615(19) -0.02275(17) 0.0467(7) Uani 1 1 d .
H6A H 0.4834 0.3133 -0.0190 0.070 Uiso 1 1 calc R
H6B H 0.3780 0.2531 -0.0651 0.070 Uiso 1 1 calc R
H6C H 0.5229 0.2192 -0.0390 0.070 Uiso 1 1 calc R
C7 C 0.3493(3) 0.14011(16) 0.05607(19) 0.0446(7) Uani 1 1 d .
H7A H 0.2758 0.1370 0.0145 0.067 Uiso 1 1 calc R
H7B H 0.3181 0.1220 0.1111 0.067 Uiso 1 1 calc R
H7C H 0.4219 0.1039 0.0385 0.067 Uiso 1 1 calc R
C8 C 0.5143(2) 0.23517(19) 0.12744(17) 0.0456(7) Uani 1 1 d .
H8A H 0.5455 0.2928 0.1313 0.068 Uiso 1 1 calc R
H8B H 0.5874 0.1993 0.1100 0.068 Uiso 1 1 calc R
H8C H 0.4834 0.2171 0.1826 0.068 Uiso 1 1 calc R
C9 C 0.2770(2) 0.34679(16) 0.41465(15) 0.0309(6) Uani 1 1 d .
C10 C 0.2130(2) 0.42083(17) 0.43085(16) 0.0367(6) Uani 1 1 d .
H10 H 0.2325 0.4584 0.4757 0.044 Uiso 1 1 calc R
C11 C 0.1153(2) 0.42944(17) 0.36911(16) 0.0353(6) Uani 1 1 d .
H11 H 0.0552 0.4748 0.3636 0.042 Uiso 1 1 calc R
C12 C 0.3919(2) 0.30524(17) 0.46158(16) 0.0365(7) Uani 1 1 d .
C13 C 0.4364(3) 0.3597(2) 0.53628(18) 0.0568(9) Uani 1 1 d .
H13A H 0.4652 0.4139 0.5156 0.085 Uiso 1 1 calc R
H13B H 0.5104 0.3327 0.5668 0.085 Uiso 1 1 calc R
H13C H 0.3619 0.3672 0.5742 0.085 Uiso 1 1 calc R
C14 C 0.5094(2) 0.29446(18) 0.40251(17) 0.0414(7) Uani 1 1 d .
H14A H 0.4820 0.2595 0.3546 0.062 Uiso 1 1 calc R
H14B H 0.5837 0.2680 0.4333 0.062 Uiso 1 1 calc R
H14C H 0.5374 0.3490 0.3820 0.062 Uiso 1 1 calc R
C15 C 0.3469(3) 0.22086(18) 0.49503(17) 0.0445(7) Uani 1 1 d .
H15A H 0.3183 0.1855 0.4477 0.067 Uiso 1 1 calc R
H15B H 0.2726 0.2288 0.5330 0.067 Uiso 1 1 calc R
H15C H 0.4211 0.1942 0.5258 0.067 Uiso 1 1 calc R
C16 C -0.0620(2) 0.12602(15) 0.27537(15) 0.0296(6) Uani 1 1 d .
C17 C -0.1888(2) 0.16114(17) 0.26695(16) 0.0358(6) Uani 1 1 d .
H17 H -0.2715 0.1331 0.2708 0.043 Uiso 1 1 calc R
C18 C -0.1699(2) 0.24361(17) 0.25204(16) 0.0339(6) Uani 1 1 d .
H18 H -0.2385 0.2835 0.2433 0.041 Uiso 1 1 calc R
C19 C -0.0240(2) 0.03660(16) 0.29148(17) 0.0372(7) Uani 1 1 d .
C20 C 0.0740(3) 0.00610(18) 0.22576(19) 0.0489(8) Uani 1 1 d .
H20A H 0.1543 0.0405 0.2284 0.073 Uiso 1 1 calc R
H20B H 0.0325 0.0101 0.1694 0.073 Uiso 1 1 calc R
H20C H 0.0978 -0.0519 0.2375 0.073 Uiso 1 1 calc R
C21 C -0.1489(3) -0.01808(19) 0.2859(2) 0.0721(11) Uani 1 1 d .
H21A H -0.2128 0.0007 0.3275 0.108 Uiso 1 1 calc R
H21B H -0.1244 -0.0760 0.2973 0.108 Uiso 1 1 calc R
H21C H -0.1892 -0.0138 0.2292 0.108 Uiso 1 1 calc R
C22 C 0.0406(3) 0.02835(18) 0.37900(18) 0.0573(9) Uani 1 1 d .
H22A H -0.0211 0.0484 0.4213 0.086 Uiso 1 1 calc R
H22B H 0.1224 0.0615 0.3819 0.086 Uiso 1 1 calc R
H22C H 0.0620 -0.0301 0.3900 0.086 Uiso 1 1 calc R

loop_
_atom_site_aniso_label
_atom_site_aniso_U_11
_atom_site_aniso_U_22
_atom_site_aniso_U_33
_atom_site_aniso_U_23
_atom_site_aniso_U_13
_atom_site_aniso_U_12
Co1 0.02588(18) 0.0310(2) 0.02710(19) 0.00277(16) 0.00164(13) 0.00442(15)
N7 0.0377(13) 0.0418(15) 0.0433(14) 0.0075(12) 0.0021(11) 0.0115(11)
C1 0.0324(15) 0.0280(16) 0.063(2) 0.0083(15) 0.0081(14) 0.0006(13)
O1 0.0366(11) 0.0507(14) 0.126(2) 0.0226(14) -0.0163(12) 0.0072(10)
B1 0.0250(14) 0.0306(18) 0.0325(17) 0.0013(14) 0.0005(12) 0.0057(12)
N1 0.0269(11) 0.0296(13) 0.0274(11) 0.0017(9) 0.0019(9) 0.0043(9)
N2 0.0284(11) 0.0300(13) 0.0286(12) 0.0010(10) -0.0002(9) 0.0052(9)
N3 0.0249(10) 0.0339(13) 0.0274(12) 0.0027(10) 0.0018(9) 0.0022(9)
N4 0.0288(11) 0.0261(12) 0.0288(12) 0.0008(10) 0.0020(9) 0.0054(9)
N5 0.0286(11) 0.0263(12) 0.0302(12) 0.0016(9) 0.0027(9) 0.0049(9)
N6 0.0267(11) 0.0312(13) 0.0292(12) 0.0010(10) -0.0010(9) 0.0038(9)
C2 0.0273(12) 0.0313(15) 0.0226(13) 0.0003(12) -0.0001(10) -0.0040(11)
C3 0.0372(14) 0.0351(17) 0.0253(14) 0.0044(12) 0.0015(11) -0.0054(12)
C4 0.0333(14) 0.0264(15) 0.0307(15) 0.0050(12) -0.0056(11) -0.0015(11)
C5 0.0316(14) 0.0339(16) 0.0282(14) 0.0025(12) 0.0054(11) 0.0001(11)
C6 0.0525(18) 0.052(2) 0.0358(17) 0.0043(14) 0.0142(13) 0.0090(14)
C7 0.0445(16) 0.0357(18) 0.0540(19) -0.0030(15) 0.0085(14) 0.0058(13)
C8 0.0315(15) 0.061(2) 0.0445(18) 0.0020(15) 0.0029(13) 0.0054(13)
C9 0.0288(13) 0.0385(17) 0.0256(14) 0.0012(12) 0.0049(11) -0.0037(12)
C10 0.0420(15) 0.0359(17) 0.0321(15) -0.0069(13) -0.0011(13) -0.0023(12)
C11 0.0372(15) 0.0307(16) 0.0385(16) 0.0004(13) 0.0082(13) 0.0013(12)
C12 0.0336(14) 0.0460(19) 0.0297(15) 0.0034(13) -0.0038(11) -0.0009(12)
C13 0.0526(18) 0.076(2) 0.0412(19) -0.0064(17) -0.0131(15) -0.0022(16)
C14 0.0297(14) 0.0504(19) 0.0439(17) 0.0069(15) -0.0032(12) -0.0014(12)
C15 0.0363(15) 0.060(2) 0.0370(16) 0.0144(15) 0.0017(12) 0.0101(13)
C16 0.0317(14) 0.0333(16) 0.0239(14) 0.0009(12) 0.0028(10) 0.0002(12)
C17 0.0286(14) 0.0404(18) 0.0385(16) 0.0008(13) 0.0022(12) -0.0038(12)
C18 0.0233(13) 0.0428(18) 0.0354(15) 0.0011(13) 0.0001(11) 0.0041(12)
C19 0.0370(15) 0.0309(16) 0.0441(17) -0.0002(13) 0.0061(13) -0.0010(12)
C20 0.0557(18) 0.0364(18) 0.055(2) -0.0085(15) 0.0087(15) 0.0065(14)
C21 0.0506(19) 0.036(2) 0.130(3) 0.010(2) 0.008(2) -0.0063(15)
C22 0.081(2) 0.041(2) 0.050(2) 0.0117(15) 0.0094(17) 0.0168(16)

loop_
_atom_type_symbol
_atom_type_description
_atom_type_scat_dispersion_real
_atom_type_scat_dispersion_imag
_atom_type_scat_source
C C 0.0033 0.0016 'International Tables Vol C Tables 4.2.6.8 and 6.1.1.4'
H H 0.0000 0.0000 'International Tables Vol C Tables 4.2.6.8 and 6.1.1.4'
B B 0.0013 0.0007 'International Tables Vol C Tables 4.2.6.8 and 6.1.1.4'
N N 0.0061 0.0033 'International Tables Vol C Tables 4.2.6.8 and 6.1.1.4'
O O 0.0106 0.0060 'International Tables Vol C Tables 4.2.6.8 and 6.1.1.4'
Co Co 0.3494 0.9721 'International Tables Vol C Tables 4.2.6.8 and 6.1.1.4'

loop_
_geom_angle_atom_site_label_1
_geom_angle_atom_site_label_2
_geom_angle_atom_site_label_3
_geom_angle
N7 Co1 N5 122.14(9)
N7 Co1 N1 122.77(8)
N5 Co1 N1 94.62(8)
N7 Co1 N3 119.75(9)
N5 Co1 N3 96.13(8)
N1 Co1 N3 94.60(8)
C1 N7 Co1 158.3(2)
N7 C1 O1 179.7(4)
N2 B1 N6 109.9(2)
N2 B1 N4 108.40(18)
N6 B1 N4 109.4(2)
N2 B1 H1 109.7
N6 B1 H1 109.7
N4 B1 H1 109.7
C2 N1 N2 106.80(18)
C2 N1 Co1 142.89(16)
N2 N1 Co1 110.23(14)
C4 N2 N1 109.27(18)
C4 N2 B1 129.7(2)
N1 N2 B1 121.00(19)
C9 N3 N4 106.47(19)
C9 N3 Co1 143.44(16)
N4 N3 Co1 110.08(14)
C11 N4 N3 109.41(19)
C11 N4 B1 129.7(2)
N3 N4 B1 120.85(19)
C16 N5 N6 107.14(18)
C16 N5 Co1 143.25(16)
N6 N5 Co1 109.59(14)
C18 N6 N5 108.8(2)
C18 N6 B1 129.3(2)
N5 N6 B1 121.94(18)
N1 C2 C3 109.5(2)
N1 C2 C5 121.5(2)
C3 C2 C5 129.0(2)
C4 C3 C2 106.0(2)
C4 C3 H3 127.0
C2 C3 H3 127.0
N2 C4 C3 108.4(2)
N2 C4 H4 125.8
C3 C4 H4 125.8
C2 C5 C6 109.6(2)
C2 C5 C7 109.83(19)
C6 C5 C7 109.0(2)
C2 C5 C8 110.1(2)
C6 C5 C8 108.3(2)
C7 C5 C8 110.0(2)
C5 C6 H6A 109.5
C5 C6 H6B 109.5
H6A C6 H6B 109.5
C5 C6 H6C 109.5
H6A C6 H6C 109.5
H6B C6 H6C 109.5
C5 C7 H7A 109.5
C5 C7 H7B 109.5
H7A C7 H7B 109.5
C5 C7 H7C 109.5
H7A C7 H7C 109.5
H7B C7 H7C 109.5
C5 C8 H8A 109.5
C5 C8 H8B 109.5
H8A C8 H8B 109.5
C5 C8 H8C 109.5
H8A C8 H8C 109.5
H8B C8 H8C 109.5
N3 C9 C10 109.2(2)
N3 C9 C12 120.8(2)
C10 C9 C12 130.0(2)
C11 C10 C9 106.4(2)
C11 C10 H10 126.8
C9 C10 H10 126.8
N4 C11 C10 108.5(2)
N4 C11 H11 125.7
C10 C11 H11 125.7
C9 C12 C15 109.5(2)
C9 C12 C13 109.4(2)
C15 C12 C13 108.8(2)
C9 C12 C14 109.8(2)
C15 C12 C14 110.5(2)
C13 C12 C14 108.8(2)
C12 C13 H13A 109.5
C12 C13 H13B 109.5
H13A C13 H13B 109.5
C12 C13 H13C 109.5
H13A C13 H13C 109.5
H13B C13 H13C 109.5
C12 C14 H14A 109.5
C12 C14 H14B 109.5
H14A C14 H14B 109.5
C12 C14 H14C 109.5
H14A C14 H14C 109.5
H14B C14 H14C 109.5
C12 C15 H15A 109.5
C12 C15 H15B 109.5
H15A C15 H15B 109.5
C12 C15 H15C 109.5
H15A C15 H15C 109.5
H15B C15 H15C 109.5
N5 C16 C17 108.7(2)
N5 C16 C19 122.4(2)
C17 C16 C19 128.9(2)
C18 C17 C16 106.3(2)
C18 C17 H17 126.9
C16 C17 H17 126.9
N6 C18 C17 109.1(2)
N6 C18 H18 125.4
C17 C18 H18 125.4
C16 C19 C22 109.7(2)
C16 C19 C20 110.7(2)
C22 C19 C20 109.0(2)
C16 C19 C21 109.5(2)
C22 C19 C21 109.4(2)
C20 C19 C21 108.4(2)
C19 C20 H20A 109.5
C19 C20 H20B 109.5
H20A C20 H20B 109.5
C19 C20 H20C 109.5
H20A C20 H20C 109.5
H20B C20 H20C 109.5
C19 C21 H21A 109.5
C19 C21 H21B 109.5
H21A C21 H21B 109.5
C19 C21 H21C 109.5
H21A C21 H21C 109.5
H21B C21 H21C 109.5
C19 C22 H22A 109.5
C19 C22 H22B 109.5
H22A C22 H22B 109.5
C19 C22 H22C 109.5
H22A C22 H22C 109.5
H22B C22 H22C 109.5

loop_
_geom_bond_atom_site_label_1
_geom_bond_atom_site_label_2
_geom_bond_distance
Co1 N7 1.906(2)
Co1 N5 2.0239(19)
Co1 N1 2.0314(19)
Co1 N3 2.037(2)
N7 C1 1.166(3)
C1 O1 1.194(3)
B1 N2 1.543(3)
B1 N6 1.544(3)
B1 N4 1.546(3)
B1 H1 1.0000
N1 C2 1.344(3)
N1 N2 1.377(3)
N2 C4 1.339(3)
N3 C9 1.353(3)
N3 N4 1.382(3)
N4 C11 1.332(3)
N5 C16 1.351(3)
N5 N6 1.378(3)
N6 C18 1.343(3)
C2 C3 1.386(3)
C2 C5 1.518(3)
C3 C4 1.378(3)
C3 H3 0.9500
C4 H4 0.9500
C5 C6 1.520(3)
C5 C7 1.526(3)
C5 C8 1.534(3)
C6 H6A 0.9800
C6 H6B 0.9800
C6 H6C 0.9800
C7 H7A 0.9800
C7 H7B 0.9800
C7 H7C 0.9800
C8 H8A 0.9800
C8 H8B 0.9800
C8 H8C 0.9800
C9 C10 1.382(3)
C9 C12 1.515(3)
C10 C11 1.378(3)
C10 H10 0.9500
C11 H11 0.9500
C12 C15 1.531(4)
C12 C13 1.532(4)
C12 C14 1.536(3)
C13 H13A 0.9800
C13 H13B 0.9800
C13 H13C 0.9800
C14 H14A 0.9800
C14 H14B 0.9800
C14 H14C 0.9800
C15 H15A 0.9800
C15 H15B 0.9800
C15 H15C 0.9800
C16 C17 1.398(3)
C16 C19 1.510(3)
C17 C18 1.363(4)
C17 H17 0.9500
C18 H18 0.9500
C19 C22 1.525(4)
C19 C20 1.533(3)
C19 C21 1.534(4)
C20 H20A 0.9800
C20 H20B 0.9800
C20 H20C 0.9800
C21 H21A 0.9800
C21 H21B 0.9800
C21 H21C 0.9800
C22 H22A 0.9800
C22 H22B 0.9800
C22 H22C 0.9800

loop_
_geom_torsion_atom_site_label_1
_geom_torsion_atom_site_label_2
_geom_torsion_atom_site_label_3
_geom_torsion_atom_site_label_4
_geom_torsion
N5 Co1 N7 C1 -126.6(6)
N1 Co1 N7 C1 112.2(6)
N3 Co1 N7 C1 -6.4(6)
N7 Co1 N1 C2 -0.5(3)
N5 Co1 N1 C2 -133.9(3)
N3 Co1 N1 C2 129.6(3)
N7 Co1 N1 N2 -176.56(14)
N5 Co1 N1 N2 50.07(15)
N3 Co1 N1 N2 -46.48(15)
C2 N1 N2 C4 -0.5(2)
C2 N1 N2 B1 179.4(2)
Co1 N1 N2 B1 -3.0(2)
N6 B1 N2 C4 123.2(2)
N4 B1 N2 C4 -117.2(3)
N6 B1 N2 N1 -56.7(3)
N4 B1 N2 N1 62.8(3)
N7 Co1 N3 C9 1.2(3)
N5 Co1 N3 C9 133.8(3)
N1 Co1 N3 C9 -131.0(3)
N7 Co1 N3 N4 -179.06(13)
N5 Co1 N3 N4 -46.40(15)
N1 Co1 N3 N4 48.76(14)
C9 N3 N4 C11 -0.1(2)
Co1 N3 N4 C11 -179.96(15)
C9 N3 N4 B1 178.5(2)
Co1 N3 N4 B1 -1.4(2)
N2 B1 N4 C11 118.6(3)
N6 B1 N4 C11 -121.6(3)
N2 B1 N4 N3 -59.6(3)
N6 B1 N4 N3 60.2(3)
N7 Co1 N5 C16 -0.1(3)
N1 Co1 N5 C16 133.7(3)
N3 Co1 N5 C16 -131.2(3)
N7 Co1 N5 N6 177.55(14)
N1 Co1 N5 N6 -48.66(15)
N3 Co1 N5 N6 46.49(15)
C16 N5 N6 C18 0.1(2)
Co1 N5 N6 C18 -178.49(16)
C16 N5 N6 B1 179.4(2)
Co1 N5 N6 B1 0.9(2)
N2 B1 N6 C18 -122.2(3)
N4 B1 N6 C18 118.9(3)
N2 B1 N6 N5 58.6(3)
N4 B1 N6 N5 -60.4(3)
N2 N1 C2 C3 0.1(2)
Co1 N1 C2 C3 -176.1(2)
N2 N1 C2 C5 -178.9(2)
Co1 N1 C2 C5 4.9(4)
N1 C2 C3 C4 0.3(3)
C5 C2 C3 C4 179.2(2)
N1 N2 C4 C3 0.7(3)
B1 N2 C4 C3 -179.2(2)
C2 C3 C4 N2 -0.6(3)
N1 C2 C5 C6 -179.5(2)
C3 C2 C5 C6 1.7(3)
N1 C2 C5 C7 60.8(3)
C3 C2 C5 C7 -118.0(3)
N1 C2 C5 C8 -60.5(3)
C3 C2 C5 C8 120.8(3)
N4 N3 C9 C10 0.4(3)
Co1 N3 C9 C10 -179.8(2)
N4 N3 C9 C12 179.7(2)
Co1 N3 C9 C12 -0.5(4)
N3 C9 C10 C11 -0.6(3)
C12 C9 C10 C11 -179.8(2)
N3 N4 C11 C10 -0.3(3)
B1 N4 C11 C10 -178.7(2)
C9 C10 C11 N4 0.5(3)
N3 C9 C12 C15 -60.8(3)
C10 C9 C12 C15 118.4(3)
N3 C9 C12 C13 -179.9(2)
C10 C9 C12 C13 -0.8(4)
N3 C9 C12 C14 60.7(3)
C10 C9 C12 C14 -120.2(3)
N6 N5 C16 C17 -0.3(3)
Co1 N5 C16 C17 177.4(2)
N6 N5 C16 C19 179.4(2)
Co1 N5 C16 C19 -2.9(4)
N5 C16 C17 C18 0.5(3)
C19 C16 C17 C18 -179.3(2)
N5 N6 C18 C17 0.2(3)
B1 N6 C18 C17 -179.1(2)
C16 C17 C18 N6 -0.4(3)
N5 C16 C19 C22 68.0(3)
C17 C16 C19 C22 -112.3(3)
N5 C16 C19 C20 -52.3(3)
C17 C16 C19 C20 127.4(3)
N5 C16 C19 C21 -171.8(2)
C17 C16 C19 C21 7.9(4)
